data_2103354
loop_
_publ_author_name
'Marsh, Richard E.'

_publ_section_title
;
 The space groups of point group <i>C</i>~3~: some corrections, some
 comments
;
_journal_issue 5
_journal_name_full 'Acta Crystallographica Section B'
_journal_page_first 893
_journal_page_last 899
_journal_paper_doi 10.1107/S0108768102011758
_journal_volume 58
_journal_year 2002
_chemical_formula_moiety 'C24 H16 N10 S2 Pd, 3(H2 O)'
_chemical_formula_sum 'C24 H22 N10 O3 Pd S2'
_symmetry_cell_setting trigonal
_symmetry_space_group_name_H-M 'P 31 1 2'
_cell_angle_alpha 90.00
_cell_angle_beta 90.00
_cell_angle_gamma 120.00
_cell_formula_units_Z 3
_cell_length_a 10.749
_cell_length_b 10.749
_cell_length_c 19.872
_cell_volume 1988.421
_cod_data_source_file bk0117.cif
_cod_data_source_block FIQPOK
_cod_depositor_comments
;
 Marking attached hydrogen atoms.

 Antanas Vaitkus,
 2017-08-16

 Adding the _cell_formula_units_Z and _chemical_formula_moiety data items
 after consulting the original publication.

 Antanas Vaitkus,
 2017-08-03
;
_cod_original_formula_sum 'C24 H22 N10 O3 S2 Pd'
_cod_database_code 2103354

loop_
_atom_site_label
_atom_site_fract_x
_atom_site_fract_y
_atom_site_fract_z
_atom_site_attached_hydrogens
Pd 0.41850 0.20925 0.0 0
S 0.58477 0.18258 -0.05546 0
N1 0.5304 -0.0754 -0.09426 2
N2 0.32724 -0.06456 -0.07402 0
N3 0.28123 0.03148 -0.06080 0
N4 -0.2313 -0.2628 -0.09436 0
N5 -0.1508 0.0561 -0.08628 0
C1 0.4688 0.0015 -0.07481 0
C2 0.1486 -0.0089 -0.07655 0
C3 -0.2372 -0.3898 -0.10153 1
C4 -0.1179 -0.4055 -0.10166 1
C5 0.0176 -0.2894 -0.09574 1
C6 0.0266 -0.1572 -0.08872 0
C7 -0.1019 -0.1504 -0.08912 0
C8 -0.0608 0.0029 -0.08292 0
C9 0.0896 0.0869 -0.07658 0
C10 0.1520 0.2342 -0.07845 1
C11 0.0638 0.2923 -0.08228 1
C12 -0.0868 0.1960 -0.08470 1
O1 -0.5459 -0.3801 -0.10139 2
O3 -0.7128 -0.3564 0.0 2
